data_7250701
loop_
_publ_author_name
'Sangrador-P\'erez, Jorge'
'Jim\'enez-Hern\'andez, Patricia'
'Hern\'andez, Mar Garc\'ia'
'Sa\~nudo, E. Carolina'
'Costa, Jose Sanchez'
'Resines-Urien, Esther'

_publ_section_title
;
 Colorimetric and luminescent sensing of DMF by crystalline non-porous
 pyrene-based coordination compounds
;
_journal_issue 31
_journal_name_full CrystEngComm
_journal_page_first 5286
_journal_page_last 5291
_journal_paper_doi 10.1039/D5CE00600G
_journal_volume 27
_journal_year 2025
_chemical_formula_sum 'C203 H135 Co4 N48 O5 S8'
_chemical_formula_weight 3818.78
_space_group_crystal_system triclinic
_space_group_IT_number 2
_space_group_name_Hall '-P 1'
_space_group_name_H-M_alt 'P -1'
_atom_sites_solution_hydrogens geom
_audit_creation_method SHELXL-2018/3
_audit_update_record
;
2025-06-10 deposited with the CCDC.	2025-07-17 downloaded from the CCDC.
;
_cell_angle_alpha 101.92(3)
_cell_angle_beta 95.66(3)
_cell_angle_gamma 101.39(3)
_cell_formula_units_Z 1
_cell_length_a 12.463(3)
_cell_length_b 17.373(4)
_cell_length_c 21.406(4)
_cell_measurement_reflns_used 10079
_cell_measurement_temperature 100(2)
_cell_measurement_theta_max 34.50
_cell_measurement_theta_min 10.15
_cell_volume 4398.4(19)
_computing_cell_refinement 'XDS (Kabsch, 1993)'
_computing_data_collection 'XDS (Kabsch, 1993)'
_computing_data_reduction 'XIA2 (Kabsch, 1993)'
_computing_structure_refinement 'SHELXL-2018/3 (Sheldrick, 2018)'
_computing_structure_solution 'SHELXT 2018/2 (Sheldrick, 2018)'
_diffrn_ambient_temperature 100(2)
_diffrn_measured_fraction_theta_full 0.549
_diffrn_measured_fraction_theta_max 0.505
_diffrn_measurement_device_type 'MD2M (Arinax)'
_diffrn_measurement_method 'Phi scan'
_diffrn_radiation_type Synchrotron
_diffrn_radiation_wavelength 0.729310
_diffrn_reflns_av_R_equivalents 0.0527
_diffrn_reflns_av_unetI/netI 0.0708
_diffrn_reflns_Laue_measured_fraction_full 0.549
_diffrn_reflns_Laue_measured_fraction_max 0.505
_diffrn_reflns_limit_h_max 16
_diffrn_reflns_limit_h_min -16
_diffrn_reflns_limit_k_max 22
_diffrn_reflns_limit_k_min -23
_diffrn_reflns_limit_l_max 28
_diffrn_reflns_limit_l_min -28
_diffrn_reflns_number 21382
_diffrn_reflns_point_group_measured_fraction_full 0.549
_diffrn_reflns_point_group_measured_fraction_max 0.505
_diffrn_reflns_theta_full 25.000
_diffrn_reflns_theta_max 28.963
_diffrn_reflns_theta_min 1.008
_diffrn_source 'XALOC Beamline ALBA Cells'
_exptl_absorpt_coefficient_mu 0.526
_exptl_absorpt_correction_T_max 0.854
_exptl_absorpt_correction_T_min 0.827
_exptl_absorpt_correction_type empirical
_exptl_absorpt_process_details 'XIA2: XSCALE'
_exptl_crystal_colour orange
_exptl_crystal_density_diffrn 1.442
_exptl_crystal_description block
_exptl_crystal_F_000 1965
_exptl_crystal_size_max 0.4
_exptl_crystal_size_mid 0.3
_exptl_crystal_size_min 0.3
_refine_diff_density_max 0.693
_refine_diff_density_min -0.516
_refine_diff_density_rms 0.082
_refine_ls_extinction_method none
_refine_ls_goodness_of_fit_ref 1.047
_refine_ls_hydrogen_treatment constr
_refine_ls_matrix_type full
_refine_ls_number_parameters 1219
_refine_ls_number_reflns 10903
_refine_ls_number_restraints 14
_refine_ls_restrained_S_all 1.048
_refine_ls_R_factor_all 0.0956
_refine_ls_R_factor_gt 0.0727
_refine_ls_shift/su_max 0.000
_refine_ls_shift/su_mean 0.000
_refine_ls_structure_factor_coef Fsqd
_refine_ls_weighting_details 'w=1/[\s^2^(Fo^2^)+(0.1256P)^2^+4.9247P] where P=(Fo^2^+2Fc^2^)/3'
_refine_ls_weighting_scheme calc
_refine_ls_wR_factor_gt 0.2016
_refine_ls_wR_factor_ref 0.2244
_reflns_Friedel_coverage 0.000
_reflns_number_gt 7851
_reflns_number_total 10903
_reflns_threshold_expression 'I > 2\s(I)'
_cod_data_source_file d5ce00600g2.cif
_cod_data_source_block 005_ERU647_a
_cod_depositor_comments 'Adding full bibliography for 7250701.cif.'
_cod_original_cell_volume 4398.3(17)
_cod_database_code 7250701
_shelx_shelxl_version_number 2018/3
_shelx_space_group_comment
;
The symmetry employed for this shelxl refinement is uniquely defined
by the following loop, which should always be used as a source of
symmetry information in preference to the above space-group names.
They are only intended as comments.
;
_exptl_absorpt_special_details XSCALE

loop_
_space_group_symop_operation_xyz
'x, y, z'
'-x, -y, -z'

loop_
_atom_site_label
_atom_site_type_symbol
_atom_site_fract_x
_atom_site_fract_y
_atom_site_fract_z
_atom_site_U_iso_or_equiv
_atom_site_adp_type
_atom_site_occupancy
_atom_site_site_symmetry_order
_atom_site_calc_flag
_atom_site_refinement_flags_posn
_atom_site_refinement_flags_adp
_atom_site_refinement_flags_occupancy
_atom_site_disorder_assembly
_atom_site_disorder_group
FE1 Co 0.67925(6) 0.36231(4) 0.40930(4) 0.0416(2) Uani 1 1 d . . . . .
FE2 Co 0.46062(6) 0.41791(4) 0.29083(4) 0.0411(2) Uani 1 1 d . . . . .
S1 S 0.6372(3) 0.15719(13) 0.53173(11) 0.0963(8) Uani 1 1 d . . . . .
S2 S 0.90693(13) 0.54190(9) 0.60216(8) 0.0514(4) Uani 1 1 d . . . . .
S3 S 0.08577(17) 0.27274(12) 0.20202(11) 0.0804(6) Uani 1 1 d . . . . .
S4 S 0.5022(2) 0.43470(15) 0.06838(10) 0.0922(8) Uani 1 1 d . . . . .
O1 O 0.3097(7) 0.2079(4) 0.1013(3) 0.152(4) Uani 1 1 d D . . . .
O2 O 0.5169(7) 0.6212(4) 0.1384(4) 0.129(3) Uani 1 1 d . . . . .
O3 O 0.0882(8) 0.1679(10) 0.0807(8) 0.151(6) Uani 0.5 1 d D U P . .
N1 N 0.6313(4) 0.2680(3) 0.4552(2) 0.0501(12) Uani 1 1 d . . . . .
N2 N 0.7737(4) 0.4350(3) 0.4938(2) 0.0482(12) Uani 1 1 d . . . . .
N3 N 0.2952(4) 0.3591(3) 0.2645(2) 0.0487(12) Uani 1 1 d . . . . .
N4 N 0.4725(4) 0.4239(3) 0.1946(2) 0.0456(11) Uani 1 1 d . . . . .
N5 N 0.5849(4) 0.2859(3) 0.3216(2) 0.0436(11) Uani 1 1 d . . . . .
N6 N 0.5159(4) 0.3058(3) 0.2749(2) 0.0392(10) Uani 1 1 d . . . . .
N7 N 0.5357(4) 0.1834(3) 0.2390(2) 0.0412(10) Uani 1 1 d . . . . .
N8 N 0.5311(4) 0.1041(3) 0.2049(2) 0.0434(11) Uani 1 1 d . . . . .
N9 N 0.6384(4) 0.4722(3) 0.3142(2) 0.0434(11) Uani 1 1 d . . . . .
N10 N 0.7186(4) 0.4479(3) 0.3519(2) 0.0410(10) Uani 1 1 d . . . . .
N11 N 0.7992(4) 0.5091(3) 0.2839(2) 0.0431(11) Uani 1 1 d . . . . .
N12 N 0.8675(4) 0.5341(3) 0.2401(2) 0.0440(11) Uani 1 1 d . . . . .
N13 N 0.5370(4) 0.4076(3) 0.4312(2) 0.0450(11) Uani 1 1 d . . . . .
N14 N 0.4451(4) 0.4069(3) 0.3874(2) 0.0436(11) Uani 1 1 d . . . . .
N15 N 0.3907(4) 0.3962(3) 0.4797(2) 0.0507(12) Uani 1 1 d . . . . .
N16 N 0.3359(5) 0.3776(3) 0.5323(3) 0.0582(14) Uani 1 1 d . . . . .
N17 N 0.8166(4) 0.3092(3) 0.3878(2) 0.0479(12) Uani 1 1 d . . . . .
N18 N 0.8681(4) 0.3061(3) 0.3322(2) 0.0464(11) Uani 1 1 d . . . . .
N19 N 0.9571(4) 0.2535(3) 0.4013(2) 0.0455(11) Uani 1 1 d . . . . .
N20 N 1.0408(4) 0.2200(3) 0.4259(2) 0.0488(12) Uani 1 1 d . . . . .
N21 N 0.4233(4) 0.5347(3) 0.3088(2) 0.0446(11) Uani 1 1 d . . . . .
N22 N 0.3860(4) 0.5641(3) 0.3661(2) 0.0522(13) Uani 1 1 d . . . . .
N23 N 0.3810(4) 0.6480(3) 0.3035(2) 0.0465(11) Uani 1 1 d . . . . .
N24 N 0.3601(4) 0.7188(3) 0.2867(3) 0.0508(12) Uani 1 1 d . . . . .
C1 C 0.6315(6) 0.2215(4) 0.4863(3) 0.0526(15) Uani 1 1 d . . . . .
C2 C 0.8291(5) 0.4775(3) 0.5392(3) 0.0440(13) Uani 1 1 d . . . . .
C3 C 0.2075(5) 0.3237(3) 0.2385(3) 0.0465(14) Uani 1 1 d . . . . .
C4 C 0.4847(6) 0.4275(4) 0.1424(3) 0.0566(16) Uani 1 1 d . . . . .
C5 C 0.5944(5) 0.2122(3) 0.2985(3) 0.0423(12) Uani 1 1 d . . . . .
H5 H 0.635522 0.183815 0.319977 0.051 Uiso 1 1 calc R U . . .
C6 C 0.4877(5) 0.2436(3) 0.2257(3) 0.0433(13) Uani 1 1 d . . . . .
H6 H 0.442235 0.240700 0.187696 0.052 Uiso 1 1 calc R U . . .
C7 C 0.4751(5) 0.0829(3) 0.1489(3) 0.0465(13) Uani 1 1 d . . . . .
H7 H 0.441404 0.119291 0.132544 0.056 Uiso 1 1 calc R U . . .
C8 C 0.4636(5) 0.0005(3) 0.1098(3) 0.0441(13) Uani 1 1 d . . . . .
C9 C 0.5148(5) -0.0536(3) 0.1361(3) 0.0499(14) Uani 1 1 d . . . . .
H9 H 0.555343 -0.036599 0.177269 0.060 Uiso 1 1 calc R U . . .
C10 C 0.5051(5) -0.1312(4) 0.1013(3) 0.0565(16) Uani 1 1 d . . . . .
H10 H 0.538433 -0.166416 0.119403 0.068 Uiso 1 1 calc R U . . .
C11 C 0.4457(5) -0.1580(3) 0.0388(3) 0.0494(14) Uani 1 1 d . . . . .
C12 C 0.3934(5) -0.1051(3) 0.0119(3) 0.0479(14) Uani 1 1 d . . . . .
C13 C 0.4017(5) -0.0236(3) 0.0478(3) 0.0468(13) Uani 1 1 d . . . . .
C14 C 0.3449(5) 0.0270(3) 0.0181(3) 0.0510(15) Uani 1 1 d . . . . .
H14 H 0.349972 0.079851 0.040480 0.061 Uiso 1 1 calc R U . . .
C15 C 0.2850(5) 0.0005(4) -0.0407(3) 0.0534(15) Uani 1 1 d . . . . .
H15 H 0.248170 0.035083 -0.057470 0.064 Uiso 1 1 calc R U . . .
C16 C 0.2760(5) -0.0789(4) -0.0785(3) 0.0522(15) Uani 1 1 d . . . . .
C17 C 0.3302(5) -0.1319(3) -0.0515(3) 0.0458(13) Uani 1 1 d . . . . .
C18 C 0.3242(5) -0.2118(4) -0.0877(3) 0.0504(14) Uani 1 1 d . . . . .
C19 C 0.2620(5) -0.2356(4) -0.1501(3) 0.0560(16) Uani 1 1 d . . . . .
H19 H 0.256698 -0.287551 -0.174458 0.067 Uiso 1 1 calc R U . . .
C20 C 0.2095(5) -0.1851(4) -0.1758(3) 0.0556(15) Uani 1 1 d . . . . .
H20 H 0.168853 -0.202936 -0.216931 0.067 Uiso 1 1 calc R U . . .
C21 C 0.2166(5) -0.1064(4) -0.1405(3) 0.0562(16) Uani 1 1 d . . . . .
H21 H 0.181218 -0.072083 -0.158622 0.067 Uiso 1 1 calc R U . . .
C22 C 0.3787(6) -0.2630(4) -0.0589(3) 0.0604(17) Uani 1 1 d . . . . .
H22 H 0.375533 -0.314930 -0.082596 0.072 Uiso 1 1 calc R U . . .
C23 C 0.4344(5) -0.2395(4) 0.0008(3) 0.0563(16) Uani 1 1 d . . . . .
H23 H 0.466343 -0.275812 0.018312 0.068 Uiso 1 1 calc R U . . .
C24 C 0.8136(5) 0.4702(3) 0.3323(3) 0.0412(12) Uani 1 1 d . . . . .
H24 H 0.880535 0.460929 0.348829 0.049 Uiso 1 1 calc R U . . .
C25 C 0.6905(4) 0.5095(3) 0.2750(3) 0.0433(13) Uani 1 1 d . . . . .
H25 H 0.657352 0.532914 0.245148 0.052 Uiso 1 1 calc R U . . .
C26 C 0.9668(5) 0.5227(3) 0.2464(3) 0.0481(14) Uani 1 1 d . . . . .
H26 H 0.991244 0.505746 0.282629 0.058 Uiso 1 1 calc R U . . .
C27 C 1.0422(4) 0.5348(3) 0.2004(3) 0.0433(13) Uani 1 1 d . . . . .
C28 C 1.1336(5) 0.4990(3) 0.2066(3) 0.0467(13) Uani 1 1 d . . . . .
H28 H 1.147876 0.479041 0.242910 0.056 Uiso 1 1 calc R U . . .
C29 C 1.2016(5) 0.4929(4) 0.1603(3) 0.0514(15) Uani 1 1 d . . . . .
H29 H 1.261126 0.468761 0.165576 0.062 Uiso 1 1 calc R U . . .
C30 C 1.1829(5) 0.5224(4) 0.1055(3) 0.0522(15) Uani 1 1 d . . . . .
C31 C 1.0946(5) 0.5637(3) 0.0997(3) 0.0500(14) Uani 1 1 d . . . . .
C32 C 1.0246(5) 0.5713(3) 0.1482(3) 0.0449(13) Uani 1 1 d . . . . .
C33 C 0.9397(5) 0.6150(3) 0.1399(3) 0.0522(15) Uani 1 1 d . . . . .
H33 H 0.893338 0.621685 0.171086 0.063 Uiso 1 1 calc R U . . .
C34 C 0.9254(6) 0.6469(4) 0.0872(3) 0.0633(18) Uani 1 1 d . . . . .
H34 H 0.870764 0.676026 0.084064 0.076 Uiso 1 1 calc R U . . .
C35 C 0.9920(6) 0.6367(4) 0.0369(3) 0.0615(17) Uani 1 1 d . . . . .
C36 C 1.0772(5) 0.5950(4) 0.0440(3) 0.0549(15) Uani 1 1 d . . . . .
C37 C 1.1460(6) 0.5837(4) -0.0051(3) 0.0641(18) Uani 1 1 d . . . . .
C38 C 1.2310(6) 0.5425(5) 0.0032(4) 0.070(2) Uani 1 1 d . . . . .
H38 H 1.276089 0.535476 -0.028651 0.084 Uiso 1 1 calc R U . . .
C39 C 1.2491(6) 0.5134(5) 0.0546(4) 0.0665(19) Uani 1 1 d . . . . .
H39 H 1.306155 0.486437 0.057844 0.080 Uiso 1 1 calc R U . . .
C40 C 1.1246(7) 0.6131(5) -0.0603(4) 0.077(2) Uani 1 1 d . . . . .
H40 H 1.167665 0.604757 -0.093066 0.092 Uiso 1 1 calc R U . . .
C41 C 1.0422(7) 0.6535(5) -0.0672(4) 0.077(2) Uani 1 1 d . . . . .
H41 H 1.030575 0.672974 -0.104016 0.093 Uiso 1 1 calc R U . . .
C42 C 0.9756(7) 0.6657(5) -0.0189(4) 0.076(2) Uani 1 1 d . . . . .
H42 H 0.919681 0.693305 -0.023820 0.091 Uiso 1 1 calc R U . . .
C43 C 0.5002(5) 0.4018(3) 0.4857(3) 0.0481(14) Uani 1 1 d . . . . .
H43 H 0.544121 0.401644 0.523407 0.058 Uiso 1 1 calc R U . . .
C44 C 0.3584(5) 0.4004(3) 0.4180(3) 0.0464(14) Uani 1 1 d . . . . .
H44 H 0.286501 0.398924 0.400433 0.056 Uiso 1 1 calc R U . . .
C45 C 0.2363(6) 0.3722(3) 0.5250(3) 0.0591(17) Uani 1 1 d . . . . .
H45 H 0.202793 0.384671 0.488708 0.071 Uiso 1 1 calc R U . . .
C46 C 0.1665(5) 0.3459(3) 0.5736(3) 0.0488(14) Uani 1 1 d . . . . .
C47 C 0.0609(5) 0.3602(3) 0.5674(3) 0.0516(15) Uani 1 1 d . . . . .
H47 H 0.041229 0.387811 0.536797 0.062 Uiso 1 1 calc R U . . .
C48 C -0.0148(6) 0.3353(4) 0.6047(3) 0.0531(15) Uani 1 1 d . . . . .
H48 H -0.084380 0.346813 0.599411 0.064 Uiso 1 1 calc R U . . .
C49 C 0.0101(5) 0.2923(3) 0.6511(3) 0.0489(14) Uani 1 1 d . . . . .
C50 C 0.1175(5) 0.2770(3) 0.6600(3) 0.0490(14) Uani 1 1 d . . . . .
C51 C 0.1982(5) 0.3045(3) 0.6215(3) 0.0489(14) Uani 1 1 d . . . . .
C52 C 0.3050(6) 0.2861(4) 0.6319(3) 0.0571(16) Uani 1 1 d . . . . .
H52 H 0.359906 0.304572 0.608708 0.069 Uiso 1 1 calc R U . . .
C53 C 0.3266(5) 0.2427(4) 0.6746(3) 0.0578(16) Uani 1 1 d . . . . .
H53 H 0.396223 0.231091 0.679295 0.069 Uiso 1 1 calc R U . . .
C54 C 0.2481(6) 0.2134(4) 0.7134(3) 0.0562(16) Uani 1 1 d . . . . .
C55 C 0.1415(5) 0.2316(3) 0.7060(3) 0.0498(14) Uani 1 1 d . . . . .
C56 C 0.0624(6) 0.2044(4) 0.7434(3) 0.0561(16) Uani 1 1 d . . . . .
C57 C 0.0898(7) 0.1595(4) 0.7877(3) 0.0679(19) Uani 1 1 d . . . . .
H57 H 0.038624 0.142598 0.813682 0.081 Uiso 1 1 calc R U . . .
C58 C 0.1938(7) 0.1401(4) 0.7932(4) 0.073(2) Uani 1 1 d . . . . .
H58 H 0.210434 0.109124 0.821924 0.087 Uiso 1 1 calc R U . . .
C59 C 0.2711(7) 0.1664(4) 0.7564(4) 0.0669(18) Uani 1 1 d . . . . .
H59 H 0.339619 0.152815 0.760187 0.080 Uiso 1 1 calc R U . . .
C60 C -0.0447(6) 0.2224(4) 0.7338(3) 0.0592(17) Uani 1 1 d . . . . .
H60 H -0.097789 0.204775 0.758385 0.071 Uiso 1 1 calc R U . . .
C61 C -0.0704(5) 0.2638(4) 0.6905(3) 0.0550(16) Uani 1 1 d . . . . .
H61 H -0.140633 0.274471 0.685654 0.066 Uiso 1 1 calc R U . . .
C62 C 0.9535(5) 0.2731(3) 0.3431(3) 0.0479(14) Uani 1 1 d . . . . .
H62 H 1.004074 0.264639 0.314690 0.057 Uiso 1 1 calc R U . . .
C63 C 0.8716(5) 0.2781(3) 0.4279(3) 0.0473(14) Uani 1 1 d . . . . .
H63 H 0.854601 0.273553 0.468502 0.057 Uiso 1 1 calc R U . . .
C64 C 1.0099(5) 0.1757(3) 0.4649(3) 0.0460(13) Uani 1 1 d . . . . .
H64 H 0.936926 0.166632 0.472735 0.055 Uiso 1 1 calc R U . . .
C65 C 1.0896(5) 0.1395(3) 0.4970(3) 0.0466(14) Uani 1 1 d . . . . .
C66 C 1.1960(5) 0.1465(3) 0.4794(3) 0.0480(14) Uani 1 1 d . . . . .
H66 H 1.214570 0.174350 0.447839 0.058 Uiso 1 1 calc R U . . .
C67 C 1.2734(5) 0.1127(4) 0.5079(3) 0.0509(15) Uani 1 1 d . . . . .
H67 H 1.343790 0.118799 0.495943 0.061 Uiso 1 1 calc R U . . .
C68 C 1.2467(5) 0.0693(3) 0.5549(3) 0.0460(13) Uani 1 1 d . . . . .
C69 C 1.1385(5) 0.0609(3) 0.5736(3) 0.0473(14) Uani 1 1 d . . . . .
C70 C 1.0589(5) 0.0973(3) 0.5441(3) 0.0461(13) Uani 1 1 d . . . . .
C71 C 0.9520(5) 0.0880(3) 0.5658(3) 0.0477(14) Uani 1 1 d . . . . .
H71 H 0.899039 0.111448 0.548120 0.057 Uiso 1 1 calc R U . . .
C72 C 0.9267(5) 0.0464(3) 0.6111(3) 0.0494(14) Uani 1 1 d . . . . .
H72 H 0.856768 0.041751 0.623670 0.059 Uiso 1 1 calc R U . . .
C73 C 1.0048(5) 0.0092(3) 0.6404(3) 0.0483(14) Uani 1 1 d . . . . .
C74 C 1.1104(5) 0.0172(3) 0.6209(3) 0.0441(13) Uani 1 1 d . . . . .
C75 C 1.1905(5) -0.0189(3) 0.6502(3) 0.0490(14) Uani 1 1 d . . . . .
C76 C 1.1615(5) -0.0624(3) 0.6961(3) 0.0505(14) Uani 1 1 d . . . . .
H76 H 1.212736 -0.086308 0.714821 0.061 Uiso 1 1 calc R U . . .
C77 C 1.0566(6) -0.0704(4) 0.7142(3) 0.0538(15) Uani 1 1 d . . . . .
H77 H 1.038117 -0.099359 0.745072 0.065 Uiso 1 1 calc R U . . .
C78 C 0.9792(5) -0.0353(3) 0.6864(3) 0.0521(15) Uani 1 1 d . . . . .
H78 H 0.909016 -0.041531 0.698615 0.062 Uiso 1 1 calc R U . . .
C79 C 1.2993(5) -0.0079(4) 0.6303(3) 0.0546(16) Uani 1 1 d . . . . .
H79 H 1.352404 -0.030378 0.648923 0.066 Uiso 1 1 calc R U . . .
C80 C 1.3250(5) 0.0335(4) 0.5860(3) 0.0529(15) Uani 1 1 d . . . . .
H80 H 1.395922 0.039450 0.574764 0.064 Uiso 1 1 calc R U . . .
C81 C 0.4193(5) 0.5850(3) 0.2718(3) 0.0435(13) Uani 1 1 d . . . . .
H81 H 0.439321 0.578992 0.230673 0.052 Uiso 1 1 calc R U . . .
C82 C 0.3620(5) 0.6333(4) 0.3610(3) 0.0530(15) Uani 1 1 d . . . . .
H82 H 0.335684 0.666984 0.392678 0.064 Uiso 1 1 calc R U . . .
C83 C 0.3454(5) 0.7176(3) 0.2279(3) 0.0474(14) Uani 1 1 d . . . . .
H83 H 0.353833 0.672634 0.198218 0.057 Uiso 1 1 calc R U . . .
C84 C 0.3151(5) 0.7851(4) 0.2041(3) 0.0528(15) Uani 1 1 d . . . . .
C85 C 0.2631(6) 0.7648(4) 0.1405(3) 0.0598(17) Uani 1 1 d . . . . .
H85 H 0.259493 0.713589 0.115354 0.072 Uiso 1 1 calc R U . . .
C86 C 0.2170(6) 0.8181(4) 0.1137(4) 0.0624(18) Uani 1 1 d . . . . .
H86 H 0.181803 0.802278 0.071248 0.075 Uiso 1 1 calc R U . . .
C87 C 0.2224(5) 0.8963(4) 0.1500(4) 0.0605(17) Uani 1 1 d . . . . .
C88 C 0.2809(5) 0.9203(4) 0.2142(3) 0.0529(15) Uani 1 1 d . . . . .
C89 C 0.3265(5) 0.8650(3) 0.2426(3) 0.0463(14) Uani 1 1 d . . . . .
C90 C 0.3839(5) 0.8927(3) 0.3068(3) 0.0519(15) Uani 1 1 d . . . . .
H90 H 0.413620 0.856953 0.326343 0.062 Uiso 1 1 calc R U . . .
C91 C 0.3962(5) 0.9701(4) 0.3402(3) 0.0538(15) Uani 1 1 d . . . . .
H91 H 0.434140 0.985938 0.382043 0.065 Uiso 1 1 calc R U . . .
C92 C 0.3530(5) 1.0271(4) 0.3133(3) 0.0558(16) Uani 1 1 d . . . . .
C93 C 0.2936(5) 1.0021(4) 0.2499(3) 0.0526(16) Uani 1 1 d . . . . .
C94 C 0.2468(6) 1.0578(4) 0.2218(4) 0.0633(19) Uani 1 1 d . . . . .
C95 C 0.2613(6) 1.1373(4) 0.2574(5) 0.076(2) Uani 1 1 d . . . . .
H95 H 0.231100 1.174124 0.239635 0.091 Uiso 1 1 calc R U . . .
C96 C 0.3205(7) 1.1613(4) 0.3192(5) 0.076(2) Uani 1 1 d . . . . .
H96 H 0.329782 1.214259 0.342437 0.091 Uiso 1 1 calc R U . . .
C97 C 0.3655(6) 1.1079(4) 0.3464(4) 0.0648(19) Uani 1 1 d . . . . .
H97 H 0.405217 1.125509 0.387819 0.078 Uiso 1 1 calc R U . . .
C98 C 0.1857(6) 1.0289(5) 0.1573(4) 0.074(2) Uani 1 1 d . . . . .
H98 H 0.153001 1.064169 0.138862 0.088 Uiso 1 1 calc R U . . .
C99 C 0.1745(6) 0.9535(5) 0.1233(4) 0.074(2) Uani 1 1 d . . . . .
H99 H 0.135187 0.937620 0.081837 0.088 Uiso 1 1 calc R U . . .
C100 C 0.6241(11) 0.6479(7) 0.1253(5) 0.136(4) Uani 1 1 d . . . . .
H10A H 0.620384 0.670603 0.088100 0.205 Uiso 1 1 calc R U . . .
H10B H 0.659326 0.603145 0.117026 0.205 Uiso 1 1 calc R U . . .
H10C H 0.665989 0.688183 0.161751 0.205 Uiso 1 1 calc R U . . .
C101 C 0.2894(10) 0.2486(8) 0.0613(6) 0.147(5) Uani 1 1 d . . . . .
H10D H 0.354758 0.264819 0.042675 0.220 Uiso 1 1 calc R U . . .
H10E H 0.266671 0.295694 0.082761 0.220 Uiso 1 1 calc R U . . .
H10F H 0.231250 0.216518 0.027871 0.220 Uiso 1 1 calc R U . . .
C102 C 0.0018(14) 0.1120(10) 0.0341(8) 0.101(6) Uani 0.5 1 d D U P . .
H10G H -0.051221 0.140212 0.019782 0.151 Uiso 0.5 1 calc R U P . .
H10H H -0.034104 0.070692 0.053521 0.151 Uiso 0.5 1 calc R U P . .
H10I H 0.033235 0.087780 -0.002149 0.151 Uiso 0.5 1 calc R U P . .

loop_
_atom_site_aniso_label
_atom_site_aniso_U_11
_atom_site_aniso_U_22
_atom_site_aniso_U_33
_atom_site_aniso_U_23
_atom_site_aniso_U_13
_atom_site_aniso_U_12
FE1 0.0466(4) 0.0378(4) 0.0436(4) 0.0078(3) 0.0060(3) 0.0187(3)
FE2 0.0422(4) 0.0373(4) 0.0471(4) 0.0078(3) 0.0071(3) 0.0185(3)
S1 0.175(3) 0.0640(12) 0.0805(14) 0.0386(11) 0.0485(15) 0.0605(15)
S2 0.0501(8) 0.0491(8) 0.0530(9) 0.0029(7) -0.0017(7) 0.0205(7)
S3 0.0664(12) 0.0731(12) 0.0938(15) 0.0406(11) -0.0268(11) -0.0063(10)
S4 0.132(2) 0.1181(18) 0.0625(12) 0.0343(12) 0.0390(12) 0.0874(16)
O1 0.271(10) 0.072(4) 0.096(5) -0.006(3) -0.085(6) 0.084(5)
O2 0.150(7) 0.111(5) 0.119(6) -0.002(4) 0.070(5) 0.018(5)
O3 0.155(7) 0.151(7) 0.151(7) 0.036(4) 0.020(4) 0.044(4)
N1 0.060(3) 0.043(3) 0.050(3) 0.008(2) 0.009(2) 0.018(2)
N2 0.056(3) 0.047(3) 0.045(3) 0.009(2) 0.006(2) 0.022(2)
N3 0.049(3) 0.040(2) 0.058(3) 0.008(2) 0.004(2) 0.019(2)
N4 0.048(3) 0.043(3) 0.047(3) 0.005(2) 0.006(2) 0.022(2)
N5 0.046(3) 0.039(2) 0.049(3) 0.011(2) 0.008(2) 0.016(2)
N6 0.041(2) 0.038(2) 0.042(2) 0.0067(19) 0.007(2) 0.0184(19)
N7 0.044(3) 0.035(2) 0.046(3) 0.006(2) 0.009(2) 0.016(2)
N8 0.056(3) 0.034(2) 0.041(3) 0.0016(19) 0.010(2) 0.018(2)
N9 0.042(3) 0.038(2) 0.054(3) 0.010(2) 0.009(2) 0.018(2)
N10 0.041(2) 0.038(2) 0.046(3) 0.005(2) 0.007(2) 0.015(2)
N11 0.045(3) 0.035(2) 0.049(3) 0.008(2) 0.005(2) 0.012(2)
N12 0.044(3) 0.042(2) 0.049(3) 0.012(2) 0.012(2) 0.014(2)
N13 0.054(3) 0.042(2) 0.042(3) 0.006(2) 0.008(2) 0.021(2)
N14 0.044(3) 0.038(2) 0.051(3) 0.008(2) 0.005(2) 0.018(2)
N15 0.062(3) 0.040(3) 0.056(3) 0.012(2) 0.023(3) 0.018(2)
N16 0.060(3) 0.058(3) 0.058(3) 0.005(3) 0.010(3) 0.024(3)
N17 0.050(3) 0.044(3) 0.050(3) 0.007(2) 0.000(2) 0.019(2)
N18 0.053(3) 0.040(2) 0.047(3) 0.004(2) 0.004(2) 0.021(2)
N19 0.044(3) 0.044(2) 0.050(3) 0.003(2) 0.003(2) 0.022(2)
N20 0.054(3) 0.046(3) 0.051(3) 0.008(2) 0.004(2) 0.028(2)
N21 0.044(3) 0.042(2) 0.050(3) 0.005(2) 0.007(2) 0.019(2)
N22 0.068(3) 0.048(3) 0.051(3) 0.014(2) 0.015(3) 0.034(3)
N23 0.061(3) 0.040(2) 0.047(3) 0.014(2) 0.008(2) 0.027(2)
N24 0.059(3) 0.043(3) 0.058(3) 0.015(2) 0.010(3) 0.025(2)
C1 0.066(4) 0.045(3) 0.053(4) 0.011(3) 0.015(3) 0.023(3)
C2 0.048(3) 0.045(3) 0.049(3) 0.020(3) 0.011(3) 0.022(3)
C3 0.055(4) 0.041(3) 0.051(3) 0.015(3) 0.009(3) 0.020(3)
C4 0.065(4) 0.061(4) 0.053(4) 0.010(3) 0.005(3) 0.042(3)
C5 0.046(3) 0.042(3) 0.041(3) 0.007(2) 0.004(2) 0.018(3)
C6 0.046(3) 0.042(3) 0.045(3) 0.010(2) 0.005(3) 0.018(2)
C7 0.051(3) 0.039(3) 0.051(3) 0.007(3) 0.008(3) 0.018(3)
C8 0.051(3) 0.035(3) 0.047(3) 0.009(2) 0.006(3) 0.011(2)
C9 0.053(3) 0.043(3) 0.053(4) 0.005(3) 0.003(3) 0.019(3)
C10 0.063(4) 0.043(3) 0.065(4) 0.009(3) 0.002(3) 0.020(3)
C11 0.054(4) 0.039(3) 0.054(4) 0.006(3) 0.008(3) 0.015(3)
C12 0.054(3) 0.038(3) 0.051(3) 0.005(3) 0.012(3) 0.013(3)
C13 0.053(3) 0.037(3) 0.051(3) 0.007(3) 0.007(3) 0.015(3)
C14 0.063(4) 0.039(3) 0.052(4) 0.008(3) 0.008(3) 0.018(3)
C15 0.059(4) 0.048(3) 0.053(4) 0.008(3) 0.003(3) 0.018(3)
C16 0.056(4) 0.052(3) 0.049(3) 0.010(3) 0.007(3) 0.014(3)
C17 0.046(3) 0.039(3) 0.050(3) 0.005(3) 0.007(3) 0.009(2)
C18 0.051(3) 0.044(3) 0.055(4) 0.007(3) 0.013(3) 0.008(3)
C19 0.065(4) 0.043(3) 0.051(4) -0.004(3) 0.010(3) 0.005(3)
C20 0.053(4) 0.059(4) 0.051(4) 0.009(3) 0.009(3) 0.004(3)
C21 0.053(4) 0.063(4) 0.049(4) 0.006(3) -0.001(3) 0.017(3)
C22 0.070(4) 0.043(3) 0.063(4) -0.002(3) 0.008(4) 0.015(3)
C23 0.061(4) 0.041(3) 0.065(4) 0.007(3) 0.001(3) 0.017(3)
C24 0.048(3) 0.036(3) 0.043(3) 0.010(2) 0.006(2) 0.018(2)
C25 0.040(3) 0.045(3) 0.049(3) 0.012(3) 0.006(3) 0.016(2)
C26 0.054(4) 0.047(3) 0.045(3) 0.011(3) 0.003(3) 0.018(3)
C27 0.041(3) 0.042(3) 0.050(3) 0.009(3) 0.011(3) 0.018(2)
C28 0.043(3) 0.050(3) 0.051(3) 0.014(3) 0.008(3) 0.016(3)
C29 0.049(3) 0.047(3) 0.062(4) 0.013(3) 0.006(3) 0.019(3)
C30 0.049(3) 0.053(3) 0.056(4) 0.011(3) 0.014(3) 0.011(3)
C31 0.052(4) 0.044(3) 0.054(4) 0.014(3) 0.005(3) 0.007(3)
C32 0.050(3) 0.037(3) 0.051(3) 0.013(3) 0.010(3) 0.015(3)
C33 0.055(4) 0.048(3) 0.060(4) 0.018(3) 0.010(3) 0.021(3)
C34 0.060(4) 0.065(4) 0.071(5) 0.027(4) 0.000(4) 0.023(3)
C35 0.060(4) 0.066(4) 0.063(4) 0.032(4) 0.008(3) 0.010(4)
C36 0.054(4) 0.056(4) 0.050(4) 0.016(3) 0.003(3) 0.000(3)
C37 0.060(4) 0.073(5) 0.051(4) 0.021(3) 0.003(3) -0.010(4)
C38 0.055(4) 0.093(6) 0.058(4) 0.016(4) 0.017(4) 0.006(4)
C39 0.056(4) 0.081(5) 0.068(5) 0.018(4) 0.020(4) 0.023(4)
C40 0.072(5) 0.091(6) 0.056(4) 0.022(4) 0.004(4) -0.009(4)
C41 0.084(6) 0.088(6) 0.062(5) 0.038(4) 0.003(4) 0.005(5)
C42 0.071(5) 0.082(5) 0.076(5) 0.038(4) -0.005(4) 0.007(4)
C43 0.053(3) 0.042(3) 0.053(3) 0.008(3) 0.014(3) 0.019(3)
C44 0.048(3) 0.042(3) 0.054(3) 0.008(3) 0.015(3) 0.023(3)
C45 0.069(4) 0.038(3) 0.068(4) -0.003(3) -0.002(3) 0.028(3)
C46 0.053(4) 0.040(3) 0.054(4) 0.007(3) 0.017(3) 0.013(3)
C47 0.063(4) 0.039(3) 0.053(4) 0.007(3) 0.007(3) 0.016(3)
C48 0.062(4) 0.046(3) 0.052(4) 0.006(3) 0.012(3) 0.019(3)
C49 0.057(4) 0.039(3) 0.049(3) -0.001(3) 0.014(3) 0.015(3)
C50 0.055(4) 0.037(3) 0.053(3) 0.000(3) 0.011(3) 0.014(3)
C51 0.049(3) 0.043(3) 0.052(3) 0.002(3) 0.014(3) 0.011(3)
C52 0.058(4) 0.054(4) 0.061(4) 0.012(3) 0.010(3) 0.018(3)
C53 0.049(4) 0.059(4) 0.065(4) 0.006(3) 0.007(3) 0.019(3)
C54 0.067(4) 0.041(3) 0.058(4) 0.005(3) 0.000(3) 0.018(3)
C55 0.056(4) 0.038(3) 0.054(4) 0.004(3) 0.011(3) 0.013(3)
C56 0.068(4) 0.044(3) 0.053(4) 0.004(3) 0.015(3) 0.009(3)
C57 0.094(6) 0.046(4) 0.063(4) 0.013(3) 0.014(4) 0.012(4)
C58 0.103(6) 0.045(4) 0.063(5) 0.006(3) -0.011(4) 0.018(4)
C59 0.074(5) 0.058(4) 0.066(5) 0.010(4) 0.005(4) 0.014(4)
C60 0.063(4) 0.050(4) 0.065(4) 0.011(3) 0.027(4) 0.009(3)
C61 0.050(3) 0.049(3) 0.064(4) 0.001(3) 0.014(3) 0.016(3)
C62 0.055(3) 0.041(3) 0.047(3) 0.004(3) 0.004(3) 0.016(3)
C63 0.050(3) 0.049(3) 0.046(3) 0.007(3) 0.006(3) 0.023(3)
C64 0.047(3) 0.038(3) 0.053(3) 0.005(3) 0.003(3) 0.018(3)
C65 0.055(3) 0.041(3) 0.046(3) 0.005(2) 0.008(3) 0.022(3)
C66 0.058(4) 0.039(3) 0.053(3) 0.011(3) 0.014(3) 0.021(3)
C67 0.050(3) 0.054(3) 0.056(4) 0.011(3) 0.013(3) 0.028(3)
C68 0.051(3) 0.043(3) 0.048(3) 0.009(3) 0.008(3) 0.021(3)
C69 0.052(3) 0.040(3) 0.051(3) 0.003(3) 0.009(3) 0.018(3)
C70 0.052(3) 0.039(3) 0.048(3) 0.002(2) 0.010(3) 0.021(3)
C71 0.050(3) 0.046(3) 0.050(3) 0.007(3) 0.008(3) 0.022(3)
C72 0.041(3) 0.046(3) 0.061(4) 0.003(3) 0.011(3) 0.017(3)
C73 0.050(3) 0.041(3) 0.053(3) 0.001(3) 0.008(3) 0.020(3)
C74 0.049(3) 0.040(3) 0.045(3) 0.004(2) 0.012(3) 0.016(3)
C75 0.054(4) 0.042(3) 0.054(4) 0.010(3) 0.009(3) 0.020(3)
C76 0.058(4) 0.044(3) 0.054(4) 0.012(3) 0.007(3) 0.021(3)
C77 0.067(4) 0.046(3) 0.047(3) 0.009(3) 0.008(3) 0.011(3)
C78 0.057(4) 0.046(3) 0.054(4) 0.007(3) 0.011(3) 0.016(3)
C79 0.060(4) 0.055(4) 0.059(4) 0.018(3) 0.012(3) 0.031(3)
C80 0.050(3) 0.056(4) 0.063(4) 0.019(3) 0.013(3) 0.029(3)
C81 0.049(3) 0.043(3) 0.044(3) 0.009(2) 0.007(3) 0.025(3)
C82 0.067(4) 0.051(3) 0.052(4) 0.015(3) 0.018(3) 0.032(3)
C83 0.054(3) 0.041(3) 0.050(3) 0.010(3) 0.008(3) 0.018(3)
C84 0.059(4) 0.044(3) 0.064(4) 0.022(3) 0.012(3) 0.021(3)
C85 0.069(4) 0.053(4) 0.056(4) 0.016(3) -0.004(3) 0.013(3)
C86 0.059(4) 0.065(4) 0.067(4) 0.031(4) -0.002(3) 0.013(3)
C87 0.053(4) 0.057(4) 0.081(5) 0.033(4) 0.007(4) 0.016(3)
C88 0.053(4) 0.047(3) 0.072(4) 0.031(3) 0.020(3) 0.018(3)
C89 0.042(3) 0.044(3) 0.059(4) 0.018(3) 0.009(3) 0.020(3)
C90 0.057(4) 0.043(3) 0.063(4) 0.017(3) 0.011(3) 0.021(3)
C91 0.053(4) 0.048(3) 0.063(4) 0.015(3) 0.013(3) 0.015(3)
C92 0.055(4) 0.045(3) 0.077(5) 0.020(3) 0.028(4) 0.017(3)
C93 0.043(3) 0.046(3) 0.085(5) 0.034(3) 0.025(3) 0.020(3)
C94 0.054(4) 0.060(4) 0.096(6) 0.041(4) 0.028(4) 0.028(3)
C95 0.071(5) 0.056(4) 0.135(8) 0.053(5) 0.055(5) 0.040(4)
C96 0.084(5) 0.045(4) 0.116(7) 0.024(4) 0.054(5) 0.027(4)
C97 0.078(5) 0.044(3) 0.084(5) 0.020(3) 0.041(4) 0.023(3)
C98 0.055(4) 0.073(5) 0.118(7) 0.063(5) 0.018(4) 0.031(4)
C99 0.060(4) 0.081(5) 0.098(6) 0.056(5) 0.010(4) 0.023(4)
C100 0.144(11) 0.129(9) 0.099(8) -0.011(7) 0.003(8) -0.009(8)
C101 0.125(10) 0.170(12) 0.172(12) 0.050(10) 0.018(9) 0.087(9)
C102 0.098(7) 0.103(7) 0.097(7) 0.017(4) 0.010(4) 0.019(4)

loop_
_atom_type_symbol
_atom_type_description
_atom_type_scat_dispersion_real
_atom_type_scat_dispersion_imag
_atom_type_scat_source
C C 0.0037 0.0018 'International Tables Vol C Tables 4.2.6.8 and 6.1.1.4'
H H 0.0000 0.0000 'International Tables Vol C Tables 4.2.6.8 and 6.1.1.4'
N N 0.0071 0.0036 'International Tables Vol C Tables 4.2.6.8 and 6.1.1.4'
O O 0.0122 0.0066 'International Tables Vol C Tables 4.2.6.8 and 6.1.1.4'
Co Co 0.3515 1.0273 'International Tables Vol C Tables 4.2.6.8 and 6.1.1.4'
S S 0.1319 0.1323 'International Tables Vol C Tables 4.2.6.8 and 6.1.1.4'

loop_
_geom_angle_atom_site_label_1
_geom_angle_atom_site_label_2
_geom_angle_atom_site_label_3
_geom_angle
_geom_angle_site_symmetry_1
_geom_angle_site_symmetry_3
_geom_angle_publ_flag
N2 FE1 N1 91.53(19) . . ?
N2 FE1 N10 95.38(18) . . ?
N1 FE1 N10 173.01(18) . . ?
N2 FE1 N13 91.82(18) . . ?
N1 FE1 N13 90.68(19) . . ?
N10 FE1 N13 90.15(17) . . ?
N2 FE1 N5 178.65(17) . . ?
N1 FE1 N5 88.30(19) . . ?
N10 FE1 N5 84.76(17) . . ?
N13 FE1 N5 89.52(17) . . ?
N2 FE1 N17 89.77(18) . . ?
N1 FE1 N17 85.94(19) . . ?
N10 FE1 N17 93.02(18) . . ?
N13 FE1 N17 176.30(19) . . ?
N5 FE1 N17 88.88(17) . . ?
N3 FE2 N4 90.2(2) . . ?
N3 FE2 N21 92.96(18) . . ?
N4 FE2 N21 89.31(18) . . ?
N3 FE2 N14 88.24(19) . . ?
N4 FE2 N14 177.73(18) . . ?
N21 FE2 N14 92.38(17) . . ?
N3 FE2 N6 92.84(17) . . ?
N4 FE2 N6 90.39(17) . . ?
N21 FE2 N6 174.19(18) . . ?
N14 FE2 N6 88.08(16) . . ?
N3 FE2 N9 175.76(16) . . ?
N4 FE2 N9 88.08(19) . . ?
N21 FE2 N9 90.88(17) . . ?
N14 FE2 N9 93.41(18) . . ?
N6 FE2 N9 83.32(16) . . ?
C1 N1 FE1 163.5(5) . . ?
C2 N2 FE1 176.9(5) . . ?
C3 N3 FE2 167.6(5) . . ?
C4 N4 FE2 176.5(5) . . ?
C5 N5 N6 107.0(4) . . ?
C5 N5 FE1 123.8(4) . . ?
N6 N5 FE1 128.7(3) . . ?
C6 N6 N5 107.5(4) . . ?
C6 N6 FE2 129.4(4) . . ?
N5 N6 FE2 122.9(3) . . ?
C5 N7 C6 106.4(4) . . ?
C5 N7 N8 120.3(4) . . ?
C6 N7 N8 133.3(5) . . ?
C7 N8 N7 115.6(4) . . ?
C25 N9 N10 106.7(4) . . ?
C25 N9 FE2 120.8(4) . . ?
N10 N9 FE2 127.6(3) . . ?
C24 N10 N9 107.4(4) . . ?
C24 N10 FE1 127.0(3) . . ?
N9 N10 FE1 123.5(3) . . ?
C25 N11 C24 106.2(5) . . ?
C25 N11 N12 119.9(5) . . ?
C24 N11 N12 133.1(5) . . ?
C26 N12 N11 116.9(5) . . ?
C43 N13 N14 106.4(5) . . ?
C43 N13 FE1 119.1(4) . . ?
N14 N13 FE1 126.9(3) . . ?
C44 N14 N13 107.3(5) . . ?
C44 N14 FE2 131.0(4) . . ?
N13 N14 FE2 121.6(3) . . ?
C43 N15 C44 106.5(5) . . ?
C43 N15 N16 117.1(5) . . ?
C44 N15 N16 135.8(5) . . ?
C45 N16 N15 115.3(6) . . ?
C63 N17 N18 108.1(4) . . ?
C63 N17 FE1 124.3(4) . . ?
N18 N17 FE1 127.5(3) . . ?
C62 N18 N17 105.4(5) . . ?
C62 N19 C63 105.8(5) . . ?
C62 N19 N20 122.9(5) . . ?
C63 N19 N20 131.1(5) . . ?
C64 N20 N19 113.6(5) . . ?
C81 N21 N22 108.9(4) . . ?
C81 N21 FE2 131.0(4) . . ?
N22 N21 FE2 119.9(4) . . ?
C82 N22 N21 105.8(5) . . ?
C82 N23 C81 106.8(4) . . ?
C82 N23 N24 120.3(4) . . ?
C81 N23 N24 132.9(5) . . ?
C83 N24 N23 116.8(5) . . ?
N1 C1 S1 177.6(7) . . ?
N2 C2 S2 177.1(5) . . ?
N3 C3 S3 179.0(5) . . ?
N4 C4 S4 178.8(6) . . ?
N5 C5 N7 110.0(5) . . ?
N6 C6 N7 109.1(5) . . ?
N8 C7 C8 119.7(5) . . ?
C13 C8 C9 121.0(5) . . ?
C13 C8 C7 120.2(5) . . ?
C9 C8 C7 118.8(5) . . ?
C10 C9 C8 120.4(6) . . ?
C9 C10 C11 121.0(6) . . ?
C10 C11 C12 119.5(5) . . ?
C10 C11 C23 122.2(5) . . ?
C12 C11 C23 118.3(6) . . ?
C11 C12 C17 120.3(5) . . ?
C11 C12 C13 120.5(5) . . ?
C17 C12 C13 119.1(5) . . ?
C8 C13 C14 124.4(5) . . ?
C8 C13 C12 117.7(5) . . ?
C14 C13 C12 117.9(5) . . ?
C15 C14 C13 122.1(5) . . ?
C14 C15 C16 122.1(6) . . ?
C21 C16 C17 119.1(5) . . ?
C21 C16 C15 122.6(6) . . ?
C17 C16 C15 118.3(6) . . ?
C16 C17 C18 120.3(5) . . ?
C16 C17 C12 120.5(5) . . ?
C18 C17 C12 119.2(5) . . ?
C19 C18 C22 123.9(5) . . ?
C19 C18 C17 117.5(6) . . ?
C22 C18 C17 118.6(6) . . ?
C20 C19 C18 122.2(6) . . ?
C19 C20 C21 120.2(6) . . ?
C16 C21 C20 120.7(6) . . ?
C23 C22 C18 122.5(6) . . ?
C22 C23 C11 120.9(6) . . ?
N10 C24 N11 109.5(5) . . ?
N9 C25 N11 110.3(5) . . ?
N12 C26 C27 123.8(5) . . ?
C28 C27 C32 120.0(5) . . ?
C28 C27 C26 114.5(5) . . ?
C32 C27 C26 125.2(5) . . ?
C29 C28 C27 121.4(6) . . ?
C28 C29 C30 120.8(5) . . ?
C29 C30 C39 122.2(6) . . ?
C29 C30 C31 119.1(6) . . ?
C39 C30 C31 118.7(6) . . ?
C32 C31 C36 120.9(6) . . ?
C32 C31 C30 120.3(5) . . ?
C36 C31 C30 118.8(6) . . ?
C27 C32 C31 118.1(5) . . ?
C27 C32 C33 124.7(5) . . ?
C31 C32 C33 117.1(5) . . ?
C34 C33 C32 121.7(6) . . ?
C33 C34 C35 121.7(6) . . ?
C42 C35 C36 119.2(7) . . ?
C42 C35 C34 122.7(7) . . ?
C36 C35 C34 118.1(6) . . ?
C35 C36 C31 120.4(6) . . ?
C35 C36 C37 119.9(6) . . ?
C31 C36 C37 119.7(6) . . ?
C40 C37 C38 122.7(7) . . ?
C40 C37 C36 118.4(7) . . ?
C38 C37 C36 118.9(6) . . ?
C39 C38 C37 122.4(7) . . ?
C38 C39 C30 121.5(7) . . ?
C41 C40 C37 121.8(8) . . ?
C40 C41 C42 120.1(7) . . ?
C41 C42 C35 120.7(8) . . ?
N13 C43 N15 110.7(6) . . ?
N14 C44 N15 109.1(5) . . ?
N16 C45 C46 121.2(6) . . ?
C47 C46 C51 119.3(6) . . ?
C47 C46 C45 114.8(6) . . ?
C51 C46 C45 125.8(5) . . ?
C48 C47 C46 122.2(6) . . ?
C47 C48 C49 121.3(6) . . ?
C48 C49 C50 118.9(6) . . ?
C48 C49 C61 122.1(6) . . ?
C50 C49 C61 119.1(6) . . ?
C49 C50 C55 118.7(6) . . ?
C49 C50 C51 120.0(6) . . ?
C55 C50 C51 121.3(6) . . ?
C50 C51 C52 117.5(6) . . ?
C50 C51 C46 118.4(5) . . ?
C52 C51 C46 124.1(6) . . ?
C53 C52 C51 120.9(7) . . ?
C52 C53 C54 123.4(6) . . ?
C59 C54 C55 119.4(7) . . ?
C59 C54 C53 122.6(7) . . ?
C55 C54 C53 117.9(6) . . ?
C56 C55 C54 119.8(6) . . ?
C56 C55 C50 121.3(6) . . ?
C54 C55 C50 118.9(6) . . ?
C55 C56 C57 119.2(7) . . ?
C55 C56 C60 118.2(6) . . ?
C57 C56 C60 122.6(7) . . ?
C58 C57 C56 120.5(8) . . ?
C59 C58 C57 120.4(7) . . ?
C58 C59 C54 120.7(7) . . ?
C61 C60 C56 122.0(6) . . ?
C60 C61 C49 120.7(6) . . ?
N18 C62 N19 110.9(5) . . ?
N17 C63 N19 109.8(5) . . ?
N20 C64 C65 120.0(5) . . ?
C66 C65 C70 120.7(5) . . ?
C66 C65 C64 119.2(5) . . ?
C70 C65 C64 120.1(5) . . ?
C67 C66 C65 121.2(6) . . ?
C66 C67 C68 120.4(5) . . ?
C67 C68 C69 119.5(5) . . ?
C67 C68 C80 122.2(5) . . ?
C69 C68 C80 118.3(5) . . ?
C74 C69 C68 120.1(5) . . ?
C74 C69 C70 120.4(5) . . ?
C68 C69 C70 119.5(5) . . ?
C65 C70 C69 118.6(5) . . ?
C65 C70 C71 124.4(5) . . ?
C69 C70 C71 116.9(5) . . ?
C72 C71 C70 121.9(5) . . ?
C71 C72 C73 121.7(5) . . ?
C78 C73 C74 119.3(5) . . ?
C78 C73 C72 122.3(5) . . ?
C74 C73 C72 118.4(6) . . ?
C73 C74 C69 120.7(5) . . ?
C73 C74 C75 119.3(5) . . ?
C69 C74 C75 120.0(5) . . ?
C76 C75 C74 119.4(5) . . ?
C76 C75 C79 122.7(5) . . ?
C74 C75 C79 117.9(5) . . ?
C77 C76 C75 120.5(6) . . ?
C78 C77 C76 120.2(6) . . ?
C77 C78 C73 121.2(6) . . ?
C80 C79 C75 121.7(5) . . ?
C79 C80 C68 122.0(6) . . ?
N21 C81 N23 108.5(5) . . ?
N22 C82 N23 110.1(5) . . ?
N24 C83 C84 121.9(5) . . ?
C85 C84 C89 119.8(5) . . ?
C85 C84 C83 114.8(5) . . ?
C89 C84 C83 125.2(6) . . ?
C86 C85 C84 122.0(6) . . ?
C85 C86 C87 120.5(7) . . ?
C86 C87 C88 118.8(6) . . ?
C86 C87 C99 121.8(7) . . ?
C88 C87 C99 119.4(7) . . ?
C89 C88 C87 120.9(6) . . ?
C89 C88 C93 120.1(6) . . ?
C87 C88 C93 119.1(5) . . ?
C88 C89 C90 118.2(5) . . ?
C88 C89 C84 117.9(6) . . ?
C90 C89 C84 123.9(5) . . ?
C91 C90 C89 121.5(6) . . ?
C90 C91 C92 121.9(6) . . ?
C97 C92 C91 123.2(7) . . ?
C97 C92 C93 118.1(6) . . ?
C91 C92 C93 118.7(6) . . ?
C92 C93 C94 120.2(6) . . ?
C92 C93 C88 119.6(5) . . ?
C94 C93 C88 120.2(7) . . ?
C95 C94 C93 119.0(8) . . ?
C95 C94 C98 123.0(7) . . ?
C93 C94 C98 117.9(6) . . ?
C96 C95 C94 120.3(7) . . ?
C97 C96 C95 120.8(7) . . ?
C96 C97 C92 121.6(8) . . ?
C99 C98 C94 122.4(6) . . ?
C98 C99 C87 120.9(8) . . ?

loop_
_geom_bond_atom_site_label_1
_geom_bond_atom_site_label_2
_geom_bond_distance
_geom_bond_site_symmetry_2
_geom_bond_publ_flag
FE1 N2 2.074(5) . ?
FE1 N1 2.098(5) . ?
FE1 N10 2.132(5) . ?
FE1 N13 2.132(4) . ?
FE1 N5 2.141(5) . ?
FE1 N17 2.143(5) . ?
FE2 N3 2.077(5) . ?
FE2 N4 2.103(5) . ?
FE2 N21 2.137(4) . ?
FE2 N14 2.139(5) . ?
FE2 N6 2.164(4) . ?
FE2 N9 2.194(5) . ?
S1 C1 1.632(7) . ?
S2 C2 1.643(7) . ?
S3 C3 1.626(7) . ?
S4 C4 1.648(7) . ?
O1 C101 1.255(12) . ?
O2 C100 1.401(13) . ?
O3 C102 1.440(5) . ?
N1 C1 1.149(7) . ?
N2 C2 1.156(7) . ?
N3 C3 1.164(7) . ?
N4 C4 1.153(8) . ?
N5 C5 1.307(6) . ?
N5 N6 1.397(6) . ?
N6 C6 1.307(7) . ?
N7 C5 1.348(7) . ?
N7 C6 1.367(6) . ?
N7 N8 1.408(6) . ?
N8 C7 1.270(7) . ?
N9 C25 1.309(7) . ?
N9 N10 1.406(6) . ?
N10 C24 1.308(7) . ?
N11 C25 1.352(7) . ?
N11 C24 1.365(7) . ?
N11 N12 1.405(6) . ?
N12 C26 1.290(7) . ?
N13 C43 1.311(7) . ?
N13 N14 1.403(6) . ?
N14 C44 1.317(7) . ?
N15 C43 1.340(7) . ?
N15 C44 1.362(7) . ?
N15 N16 1.434(7) . ?
N16 C45 1.219(8) . ?
N17 C63 1.313(7) . ?
N17 N18 1.402(7) . ?
N18 C62 1.328(7) . ?
N19 C62 1.355(7) . ?
N19 C63 1.356(7) . ?
N19 N20 1.401(6) . ?
N20 C64 1.284(7) . ?
N21 C81 1.300(7) . ?
N21 N22 1.389(6) . ?
N22 C82 1.317(7) . ?
N23 C82 1.343(7) . ?
N23 C81 1.359(6) . ?
N23 N24 1.415(6) . ?
N24 C83 1.250(7) . ?
C7 C8 1.474(7) . ?
C8 C13 1.404(8) . ?
C8 C9 1.411(7) . ?
C9 C10 1.376(8) . ?
C10 C11 1.400(8) . ?
C11 C12 1.408(8) . ?
C11 C23 1.453(8) . ?
C12 C17 1.436(8) . ?
C12 C13 1.443(7) . ?
C13 C14 1.438(8) . ?
C14 C15 1.340(8) . ?
C15 C16 1.426(8) . ?
C16 C21 1.393(8) . ?
C16 C17 1.424(8) . ?
C17 C18 1.428(8) . ?
C18 C19 1.413(9) . ?
C18 C22 1.419(9) . ?
C19 C20 1.363(9) . ?
C20 C21 1.400(9) . ?
C22 C23 1.334(9) . ?
C26 C27 1.445(8) . ?
C27 C28 1.410(7) . ?
C27 C32 1.414(8) . ?
C28 C29 1.367(8) . ?
C29 C30 1.392(8) . ?
C30 C39 1.432(9) . ?
C30 C31 1.436(8) . ?
C31 C32 1.423(8) . ?
C31 C36 1.424(9) . ?
C32 C33 1.435(7) . ?
C33 C34 1.367(9) . ?
C34 C35 1.427(10) . ?
C35 C42 1.401(10) . ?
C35 C36 1.411(9) . ?
C36 C37 1.427(9) . ?
C37 C40 1.402(10) . ?
C37 C38 1.408(10) . ?
C38 C39 1.319(10) . ?
C40 C41 1.367(11) . ?
C41 C42 1.397(11) . ?
C45 C46 1.505(9) . ?
C46 C47 1.386(8) . ?
C46 C51 1.436(9) . ?
C47 C48 1.357(9) . ?
C48 C49 1.406(9) . ?
C49 C50 1.417(8) . ?
C49 C61 1.453(9) . ?
C50 C55 1.429(9) . ?
C50 C51 1.434(8) . ?
C51 C52 1.436(8) . ?
C52 C53 1.339(9) . ?
C53 C54 1.430(9) . ?
C54 C59 1.394(9) . ?
C54 C55 1.427(9) . ?
C55 C56 1.402(9) . ?
C56 C57 1.403(9) . ?
C56 C60 1.436(9) . ?
C57 C58 1.403(11) . ?
C58 C59 1.372(10) . ?
C60 C61 1.335(9) . ?
C64 C65 1.466(8) . ?
C65 C66 1.403(8) . ?
C65 C70 1.403(8) . ?
C66 C67 1.380(8) . ?
C67 C68 1.405(8) . ?
C68 C69 1.432(8) . ?
C68 C80 1.437(8) . ?
C69 C74 1.417(8) . ?
C69 C70 1.439(8) . ?
C70 C71 1.445(8) . ?
C71 C72 1.350(8) . ?
C72 C73 1.433(8) . ?
C73 C78 1.396(8) . ?
C73 C74 1.409(8) . ?
C74 C75 1.437(8) . ?
C75 C76 1.392(8) . ?
C75 C79 1.450(8) . ?
C76 C77 1.389(9) . ?
C77 C78 1.387(8) . ?
C79 C80 1.330(8) . ?
C83 C84 1.469(8) . ?
C84 C85 1.393(9) . ?
C84 C89 1.431(8) . ?
C85 C86 1.370(8) . ?
C86 C87 1.404(9) . ?
C87 C88 1.428(9) . ?
C87 C99 1.439(9) . ?
C88 C89 1.417(8) . ?
C88 C93 1.438(9) . ?
C89 C90 1.426(8) . ?
C90 C91 1.357(8) . ?
C91 C92 1.410(9) . ?
C92 C97 1.406(9) . ?
C92 C93 1.418(9) . ?
C93 C94 1.425(8) . ?
C94 C95 1.400(10) . ?
C94 C98 1.446(11) . ?
C95 C96 1.388(11) . ?
C96 C97 1.371(10) . ?
C98 C99 1.334(11) . ?

loop_
_geom_torsion_atom_site_label_1
_geom_torsion_atom_site_label_2
_geom_torsion_atom_site_label_3
_geom_torsion_atom_site_label_4
_geom_torsion
_geom_torsion_site_symmetry_1
_geom_torsion_site_symmetry_2
_geom_torsion_site_symmetry_3
_geom_torsion_site_symmetry_4
_geom_torsion_publ_flag
C5 N5 N6 C6 -0.5(6) . . . . ?
FE1 N5 N6 C6 171.3(4) . . . . ?
C5 N5 N6 FE2 174.8(4) . . . . ?
FE1 N5 N6 FE2 -13.4(6) . . . . ?
C5 N7 N8 C7 -179.0(5) . . . . ?
C6 N7 N8 C7 3.4(9) . . . . ?
C25 N9 N10 C24 -1.4(5) . . . . ?
FE2 N9 N10 C24 153.4(4) . . . . ?
C25 N9 N10 FE1 -165.8(3) . . . . ?
FE2 N9 N10 FE1 -10.9(5) . . . . ?
C25 N11 N12 C26 -171.4(5) . . . . ?
C24 N11 N12 C26 -3.6(8) . . . . ?
C43 N13 N14 C44 -0.2(6) . . . . ?
FE1 N13 N14 C44 148.7(4) . . . . ?
C43 N13 N14 FE2 178.5(3) . . . . ?
FE1 N13 N14 FE2 -32.6(6) . . . . ?
C43 N15 N16 C45 -179.4(5) . . . . ?
C44 N15 N16 C45 -10.1(9) . . . . ?
C63 N17 N18 C62 -0.6(6) . . . . ?
FE1 N17 N18 C62 175.4(4) . . . . ?
C62 N19 N20 C64 -152.4(5) . . . . ?
C63 N19 N20 C64 32.7(8) . . . . ?
C81 N21 N22 C82 -0.8(7) . . . . ?
FE2 N21 N22 C82 -175.1(4) . . . . ?
C82 N23 N24 C83 -158.1(6) . . . . ?
C81 N23 N24 C83 21.7(10) . . . . ?
N6 N5 C5 N7 0.4(6) . . . . ?
FE1 N5 C5 N7 -171.9(3) . . . . ?
C6 N7 C5 N5 -0.2(6) . . . . ?
N8 N7 C5 N5 -178.4(5) . . . . ?
N5 N6 C6 N7 0.3(6) . . . . ?
FE2 N6 C6 N7 -174.5(3) . . . . ?
C5 N7 C6 N6 -0.1(6) . . . . ?
N8 N7 C6 N6 177.8(5) . . . . ?
N7 N8 C7 C8 -178.9(5) . . . . ?
N8 C7 C8 C13 179.9(5) . . . . ?
N8 C7 C8 C9 0.6(9) . . . . ?
C13 C8 C9 C10 0.2(9) . . . . ?
C7 C8 C9 C10 179.4(6) . . . . ?
C8 C9 C10 C11 0.8(10) . . . . ?
C9 C10 C11 C12 -1.2(10) . . . . ?
C9 C10 C11 C23 179.7(6) . . . . ?
C10 C11 C12 C17 -178.7(6) . . . . ?
C23 C11 C12 C17 0.4(9) . . . . ?
C10 C11 C12 C13 0.7(9) . . . . ?
C23 C11 C12 C13 179.7(6) . . . . ?
C9 C8 C13 C14 178.5(6) . . . . ?
C7 C8 C13 C14 -0.7(9) . . . . ?
C9 C8 C13 C12 -0.7(9) . . . . ?
C7 C8 C13 C12 -179.9(5) . . . . ?
C11 C12 C13 C8 0.3(9) . . . . ?
C17 C12 C13 C8 179.7(5) . . . . ?
C11 C12 C13 C14 -179.0(6) . . . . ?
C17 C12 C13 C14 0.4(9) . . . . ?
C8 C13 C14 C15 -178.7(6) . . . . ?
C12 C13 C14 C15 0.5(9) . . . . ?
C13 C14 C15 C16 -1.7(10) . . . . ?
C14 C15 C16 C21 -178.1(6) . . . . ?
C14 C15 C16 C17 1.9(9) . . . . ?
C21 C16 C17 C18 0.5(9) . . . . ?
C15 C16 C17 C18 -179.5(6) . . . . ?
C21 C16 C17 C12 179.1(6) . . . . ?
C15 C16 C17 C12 -0.9(9) . . . . ?
C11 C12 C17 C16 179.2(6) . . . . ?
C13 C12 C17 C16 -0.2(9) . . . . ?
C11 C12 C17 C18 -2.2(9) . . . . ?
C13 C12 C17 C18 178.4(5) . . . . ?
C16 C17 C18 C19 -0.8(9) . . . . ?
C12 C17 C18 C19 -179.5(5) . . . . ?
C16 C17 C18 C22 -179.6(6) . . . . ?
C12 C17 C18 C22 1.8(9) . . . . ?
C22 C18 C19 C20 179.0(6) . . . . ?
C17 C18 C19 C20 0.4(9) . . . . ?
C18 C19 C20 C21 0.4(10) . . . . ?
C17 C16 C21 C20 0.3(9) . . . . ?
C15 C16 C21 C20 -179.7(6) . . . . ?
C19 C20 C21 C16 -0.8(10) . . . . ?
C19 C18 C22 C23 -178.1(6) . . . . ?
C17 C18 C22 C23 0.6(10) . . . . ?
C18 C22 C23 C11 -2.5(10) . . . . ?
C10 C11 C23 C22 -178.9(6) . . . . ?
C12 C11 C23 C22 2.0(10) . . . . ?
N9 N10 C24 N11 0.8(5) . . . . ?
FE1 N10 C24 N11 164.5(3) . . . . ?
C25 N11 C24 N10 0.0(6) . . . . ?
N12 N11 C24 N10 -169.0(5) . . . . ?
N10 N9 C25 N11 1.5(6) . . . . ?
FE2 N9 C25 N11 -155.4(3) . . . . ?
C24 N11 C25 N9 -1.0(6) . . . . ?
N12 N11 C25 N9 169.8(4) . . . . ?
N11 N12 C26 C27 171.3(5) . . . . ?
N12 C26 C27 C28 -163.7(5) . . . . ?
N12 C26 C27 C32 9.7(9) . . . . ?
C32 C27 C28 C29 -5.2(9) . . . . ?
C26 C27 C28 C29 168.6(5) . . . . ?
C27 C28 C29 C30 0.3(9) . . . . ?
C28 C29 C30 C39 -176.8(6) . . . . ?
C28 C29 C30 C31 3.5(9) . . . . ?
C29 C30 C31 C32 -2.4(9) . . . . ?
C39 C30 C31 C32 177.8(6) . . . . ?
C29 C30 C31 C36 178.9(6) . . . . ?
C39 C30 C31 C36 -0.9(9) . . . . ?
C28 C27 C32 C31 6.0(8) . . . . ?
C26 C27 C32 C31 -167.0(5) . . . . ?
C28 C27 C32 C33 -174.9(5) . . . . ?
C26 C27 C32 C33 12.1(9) . . . . ?
C36 C31 C32 C27 176.4(6) . . . . ?
C30 C31 C32 C27 -2.3(9) . . . . ?
C36 C31 C32 C33 -2.8(9) . . . . ?
C30 C31 C32 C33 178.6(5) . . . . ?
C27 C32 C33 C34 -178.2(6) . . . . ?
C31 C32 C33 C34 0.9(9) . . . . ?
C32 C33 C34 C35 1.7(10) . . . . ?
C33 C34 C35 C42 177.0(7) . . . . ?
C33 C34 C35 C36 -2.5(11) . . . . ?
C42 C35 C36 C31 -178.9(6) . . . . ?
C34 C35 C36 C31 0.6(10) . . . . ?
C42 C35 C36 C37 0.7(10) . . . . ?
C34 C35 C36 C37 -179.8(6) . . . . ?
C32 C31 C36 C35 2.1(9) . . . . ?
C30 C31 C36 C35 -179.3(6) . . . . ?
C32 C31 C36 C37 -177.6(6) . . . . ?
C30 C31 C36 C37 1.1(9) . . . . ?
C35 C36 C37 C40 -1.6(10) . . . . ?
C31 C36 C37 C40 178.1(6) . . . . ?
C35 C36 C37 C38 179.5(6) . . . . ?
C31 C36 C37 C38 -0.8(10) . . . . ?
C40 C37 C38 C39 -178.4(7) . . . . ?
C36 C37 C38 C39 0.4(11) . . . . ?
C37 C38 C39 C30 -0.2(12) . . . . ?
C29 C30 C39 C38 -179.3(7) . . . . ?
C31 C30 C39 C38 0.5(11) . . . . ?
C38 C37 C40 C41 -179.4(7) . . . . ?
C36 C37 C40 C41 1.7(11) . . . . ?
C37 C40 C41 C42 -0.9(12) . . . . ?
C40 C41 C42 C35 -0.1(12) . . . . ?
C36 C35 C42 C41 0.1(11) . . . . ?
C34 C35 C42 C41 -179.3(7) . . . . ?
N14 N13 C43 N15 0.9(6) . . . . ?
FE1 N13 C43 N15 -150.9(4) . . . . ?
C44 N15 C43 N13 -1.2(6) . . . . ?
N16 N15 C43 N13 171.0(4) . . . . ?
N13 N14 C44 N15 -0.5(6) . . . . ?
FE2 N14 C44 N15 -179.1(3) . . . . ?
C43 N15 C44 N14 1.1(6) . . . . ?
N16 N15 C44 N14 -169.0(5) . . . . ?
N15 N16 C45 C46 174.6(4) . . . . ?
N16 C45 C46 C47 165.7(6) . . . . ?
N16 C45 C46 C51 -17.9(9) . . . . ?
C51 C46 C47 C48 -1.0(9) . . . . ?
C45 C46 C47 C48 175.6(5) . . . . ?
C46 C47 C48 C49 -0.9(9) . . . . ?
C47 C48 C49 C50 1.8(9) . . . . ?
C47 C48 C49 C61 -178.8(5) . . . . ?
C48 C49 C50 C55 -178.4(5) . . . . ?
C61 C49 C50 C55 2.2(8) . . . . ?
C48 C49 C50 C51 -0.7(8) . . . . ?
C61 C49 C50 C51 179.9(5) . . . . ?
C49 C50 C51 C52 -179.0(5) . . . . ?
C55 C50 C51 C52 -1.4(8) . . . . ?
C49 C50 C51 C46 -1.1(8) . . . . ?
C55 C50 C51 C46 176.5(5) . . . . ?
C47 C46 C51 C50 2.0(8) . . . . ?
C45 C46 C51 C50 -174.2(5) . . . . ?
C47 C46 C51 C52 179.7(6) . . . . ?
C45 C46 C51 C52 3.5(9) . . . . ?
C50 C51 C52 C53 2.1(9) . . . . ?
C46 C51 C52 C53 -175.6(6) . . . . ?
C51 C52 C53 C54 -1.4(10) . . . . ?
C52 C53 C54 C59 178.2(7) . . . . ?
C52 C53 C54 C55 -0.1(9) . . . . ?
C59 C54 C55 C56 2.1(9) . . . . ?
C53 C54 C55 C56 -179.6(5) . . . . ?
C59 C54 C55 C50 -177.6(6) . . . . ?
C53 C54 C55 C50 0.8(8) . . . . ?
C49 C50 C55 C56 -2.0(8) . . . . ?
C51 C50 C55 C56 -179.7(5) . . . . ?
C49 C50 C55 C54 177.6(5) . . . . ?
C51 C50 C55 C54 -0.1(8) . . . . ?
C54 C55 C56 C57 0.0(9) . . . . ?
C50 C55 C56 C57 179.7(6) . . . . ?
C54 C55 C56 C60 -178.8(5) . . . . ?
C50 C55 C56 C60 0.8(9) . . . . ?
C55 C56 C57 C58 -1.9(10) . . . . ?
C60 C56 C57 C58 176.9(6) . . . . ?
C56 C57 C58 C59 1.7(10) . . . . ?
C57 C58 C59 C54 0.5(10) . . . . ?
C55 C54 C59 C58 -2.3(10) . . . . ?
C53 C54 C59 C58 179.4(6) . . . . ?
C55 C56 C60 C61 0.1(9) . . . . ?
C57 C56 C60 C61 -178.6(6) . . . . ?
C56 C60 C61 C49 0.1(10) . . . . ?
C48 C49 C61 C60 179.3(6) . . . . ?
C50 C49 C61 C60 -1.3(9) . . . . ?
N17 N18 C62 N19 1.6(6) . . . . ?
C63 N19 C62 N18 -2.0(7) . . . . ?
N20 N19 C62 N18 -178.0(5) . . . . ?
N18 N17 C63 N19 -0.6(6) . . . . ?
FE1 N17 C63 N19 -176.7(4) . . . . ?
C62 N19 C63 N17 1.6(7) . . . . ?
N20 N19 C63 N17 177.1(5) . . . . ?
N19 N20 C64 C65 -177.1(4) . . . . ?
N20 C64 C65 C66 -6.9(8) . . . . ?
N20 C64 C65 C70 174.1(5) . . . . ?
C70 C65 C66 C67 -0.4(8) . . . . ?
C64 C65 C66 C67 -179.4(5) . . . . ?
C65 C66 C67 C68 1.0(9) . . . . ?
C66 C67 C68 C69 -0.7(9) . . . . ?
C66 C67 C68 C80 -179.7(6) . . . . ?
C67 C68 C69 C74 180.0(5) . . . . ?
C80 C68 C69 C74 -0.9(8) . . . . ?
C67 C68 C69 C70 -0.2(8) . . . . ?
C80 C68 C69 C70 178.9(5) . . . . ?
C66 C65 C70 C69 -0.4(8) . . . . ?
C64 C65 C70 C69 178.6(5) . . . . ?
C66 C65 C70 C71 179.1(5) . . . . ?
C64 C65 C70 C71 -1.9(8) . . . . ?
C74 C69 C70 C65 -179.5(5) . . . . ?
C68 C69 C70 C65 0.7(8) . . . . ?
C74 C69 C70 C71 1.0(8) . . . . ?
C68 C69 C70 C71 -178.8(5) . . . . ?
C65 C70 C71 C72 179.7(6) . . . . ?
C69 C70 C71 C72 -0.8(8) . . . . ?
C70 C71 C72 C73 0.2(9) . . . . ?
C71 C72 C73 C78 -178.7(6) . . . . ?
C71 C72 C73 C74 0.2(8) . . . . ?
C78 C73 C74 C69 179.0(5) . . . . ?
C72 C73 C74 C69 0.0(8) . . . . ?
C78 C73 C74 C75 -1.7(8) . . . . ?
C72 C73 C74 C75 179.3(5) . . . . ?
C68 C69 C74 C73 179.2(5) . . . . ?
C70 C69 C74 C73 -0.6(8) . . . . ?
C68 C69 C74 C75 -0.1(8) . . . . ?
C70 C69 C74 C75 -179.9(5) . . . . ?
C73 C74 C75 C76 1.4(8) . . . . ?
C69 C74 C75 C76 -179.3(5) . . . . ?
C73 C74 C75 C79 -178.5(5) . . . . ?
C69 C74 C75 C79 0.8(8) . . . . ?
C74 C75 C76 C77 -0.7(9) . . . . ?
C79 C75 C76 C77 179.2(6) . . . . ?
C75 C76 C77 C78 0.3(9) . . . . ?
C76 C77 C78 C73 -0.6(9) . . . . ?
C74 C73 C78 C77 1.3(8) . . . . ?
C72 C73 C78 C77 -179.7(5) . . . . ?
C76 C75 C79 C80 179.6(6) . . . . ?
C74 C75 C79 C80 -0.6(9) . . . . ?
C75 C79 C80 C68 -0.5(10) . . . . ?
C67 C68 C80 C79 -179.7(6) . . . . ?
C69 C68 C80 C79 1.2(9) . . . . ?
N22 N21 C81 N23 0.6(7) . . . . ?
FE2 N21 C81 N23 174.0(4) . . . . ?
C82 N23 C81 N21 -0.1(7) . . . . ?
N24 N23 C81 N21 -179.9(6) . . . . ?
N21 N22 C82 N23 0.8(7) . . . . ?
C81 N23 C82 N22 -0.5(7) . . . . ?
N24 N23 C82 N22 179.4(5) . . . . ?
N23 N24 C83 C84 175.5(5) . . . . ?
N24 C83 C84 C85 -157.4(6) . . . . ?
N24 C83 C84 C89 16.9(10) . . . . ?
C89 C84 C85 C86 -3.2(10) . . . . ?
C83 C84 C85 C86 171.4(7) . . . . ?
C84 C85 C86 C87 1.0(11) . . . . ?
C85 C86 C87 C88 2.7(10) . . . . ?
C85 C86 C87 C99 -179.8(7) . . . . ?
C86 C87 C88 C89 -4.1(9) . . . . ?
C99 C87 C88 C89 178.3(6) . . . . ?
C86 C87 C88 C93 175.6(6) . . . . ?
C99 C87 C88 C93 -2.0(9) . . . . ?
C87 C88 C89 C90 -180.0(6) . . . . ?
C93 C88 C89 C90 0.4(9) . . . . ?
C87 C88 C89 C84 1.9(9) . . . . ?
C93 C88 C89 C84 -177.7(6) . . . . ?
C85 C84 C89 C88 1.7(9) . . . . ?
C83 C84 C89 C88 -172.4(6) . . . . ?
C85 C84 C89 C90 -176.3(6) . . . . ?
C83 C84 C89 C90 9.7(10) . . . . ?
C88 C89 C90 C91 -0.7(9) . . . . ?
C84 C89 C90 C91 177.2(6) . . . . ?
C89 C90 C91 C92 0.0(10) . . . . ?
C90 C91 C92 C97 -179.2(6) . . . . ?
C90 C91 C92 C93 1.0(9) . . . . ?
C97 C92 C93 C94 -1.1(9) . . . . ?
C91 C92 C93 C94 178.7(6) . . . . ?
C97 C92 C93 C88 178.9(6) . . . . ?
C91 C92 C93 C88 -1.4(9) . . . . ?
C89 C88 C93 C92 0.7(9) . . . . ?
C87 C88 C93 C92 -179.0(5) . . . . ?
C89 C88 C93 C94 -179.4(6) . . . . ?
C87 C88 C93 C94 1.0(9) . . . . ?
C92 C93 C94 C95 0.5(9) . . . . ?
C88 C93 C94 C95 -179.4(6) . . . . ?
C92 C93 C94 C98 -179.1(6) . . . . ?
C88 C93 C94 C98 0.9(9) . . . . ?
C93 C94 C95 C96 0.1(10) . . . . ?
C98 C94 C95 C96 179.7(6) . . . . ?
C94 C95 C96 C97 -0.2(11) . . . . ?
C95 C96 C97 C92 -0.4(11) . . . . ?
C91 C92 C97 C96 -178.7(6) . . . . ?
C93 C92 C97 C96 1.0(10) . . . . ?
C95 C94 C98 C99 178.6(7) . . . . ?
C93 C94 C98 C99 -1.8(10) . . . . ?
C94 C98 C99 C87 0.7(11) . . . . ?
C86 C87 C99 C98 -176.3(7) . . . . ?
C88 C87 C99 C98 1.2(11) . . . . ?
